data_7130232
loop_
_publ_author_name
'Dettling, Lea'
'Papke, Martin'
'Sklorz, Julian'
'Buzsaki, Daniel'
'Kelemen, Zsolt'
'Weber, Manuela'
'Nyulaszi, Laszlo'
'Muller, Christian'

_publ_section_title
;
 A New Access to Diazaphospholes via Cycloaddition-Cycloreversion
 Reactions on Triazaphospholes
;
_journal_name_full 'Chemical Communications'
_journal_paper_doi 10.1039/D2CC02269A
_journal_year 2022
_chemical_formula_moiety 'C15 H5 F6 N2 O5 P W'
_chemical_formula_sum 'C15 H5 F6 N2 O5 P W'
_chemical_formula_weight 622.03
_space_group_crystal_system monoclinic
_space_group_IT_number 14
_space_group_name_Hall '-P 2ybc'
_space_group_name_H-M_alt 'P 1 21/c 1'
_atom_sites_solution_hydrogens geom
_atom_sites_solution_primary dual
_audit_creation_date 2019-02-18
_audit_creation_method
;
Olex2 1.2
(compiled 2018.05.29 svn.r3508 for OlexSys, GUI svn.r5506)
;
_audit_update_record
;
2022-05-30 deposited with the CCDC.	2022-06-15 downloaded from the CCDC.
;
_cell_angle_alpha 90
_cell_angle_beta 100.123(2)
_cell_angle_gamma 90
_cell_formula_units_Z 4
_cell_length_a 6.6629(3)
_cell_length_b 18.3901(8)
_cell_length_c 15.6561(7)
_cell_measurement_reflns_used 9996
_cell_measurement_temperature 100(2)
_cell_measurement_theta_max 30.49
_cell_measurement_theta_min 2.58
_cell_volume 1888.50(15)
_computing_cell_refinement 'SAINT V8.38A (?, 2016)'
_computing_data_collection APEX2
_computing_data_reduction 'SAINT V8.38A (?, 2016)'
_computing_molecular_graphics 'Olex2 (Dolomanov et al., 2009)'
_computing_publication_material 'Olex2 (Dolomanov et al., 2009)'
_computing_structure_refinement 'ShelXL (Sheldrick, 2015)'
_computing_structure_solution 'ShelXT (Sheldrick, 2015)'
_diffrn_ambient_temperature 99.97
_diffrn_measured_fraction_theta_full 0.999
_diffrn_measured_fraction_theta_max 0.973
_diffrn_measurement_device_type 'Bruker APEX-II CCD'
_diffrn_measurement_method '\f and \w scans'
_diffrn_radiation_type MoK\a
_diffrn_radiation_wavelength 0.71073
_diffrn_reflns_av_R_equivalents 0.0282
_diffrn_reflns_av_unetI/netI 0.0210
_diffrn_reflns_Laue_measured_fraction_full 0.999
_diffrn_reflns_Laue_measured_fraction_max 0.973
_diffrn_reflns_limit_h_max 9
_diffrn_reflns_limit_h_min -9
_diffrn_reflns_limit_k_max 25
_diffrn_reflns_limit_k_min -25
_diffrn_reflns_limit_l_max 21
_diffrn_reflns_limit_l_min -22
_diffrn_reflns_number 30420
_diffrn_reflns_point_group_measured_fraction_full 0.999
_diffrn_reflns_point_group_measured_fraction_max 0.973
_diffrn_reflns_theta_full 25.242
_diffrn_reflns_theta_max 30.557
_diffrn_reflns_theta_min 2.579
_diffrn_standards_number 0
_exptl_absorpt_coefficient_mu 6.290
_exptl_absorpt_correction_T_max 0.7461
_exptl_absorpt_correction_T_min 0.4846
_exptl_absorpt_correction_type multi-scan
_exptl_absorpt_process_details
;
SADABS-2016/2 (Bruker,2016/2) was used for absorption correction.
wR2(int) was 0.1166 before and 0.0487 after correction.
The Ratio of minimum to maximum transmission is 0.6495.
The \l/2 correction factor is Not present.
;
_exptl_crystal_colour yellow
_exptl_crystal_density_diffrn 2.188
_exptl_crystal_description plate
_exptl_crystal_F_000 1168
_exptl_crystal_size_max 0.24
_exptl_crystal_size_mid 0.11
_exptl_crystal_size_min 0.02
_exptl_transmission_factor_max 0.7461
_exptl_transmission_factor_min 0.4846
_refine_diff_density_max 0.569
_refine_diff_density_min -1.704
_refine_diff_density_rms 0.130
_refine_ls_extinction_method none
_refine_ls_goodness_of_fit_ref 1.178
_refine_ls_hydrogen_treatment constr
_refine_ls_matrix_type full
_refine_ls_number_parameters 271
_refine_ls_number_reflns 5650
_refine_ls_number_restraints 0
_refine_ls_restrained_S_all 1.178
_refine_ls_R_factor_all 0.0223
_refine_ls_R_factor_gt 0.0192
_refine_ls_shift/su_max 0.005
_refine_ls_shift/su_mean 0.000
_refine_ls_structure_factor_coef Fsqd
_refine_ls_weighting_details 'w=1/[\s^2^(Fo^2^)+(0.0127P)^2^+2.2436P] where P=(Fo^2^+2Fc^2^)/3'
_refine_ls_weighting_scheme calc
_refine_ls_wR_factor_gt 0.0413
_refine_ls_wR_factor_ref 0.0422
_reflns_Friedel_coverage 0.000
_reflns_number_gt 5238
_reflns_number_total 5650
_reflns_threshold_expression 'I > 2\s(I)'
_cod_data_source_file d2cc02269a2.cif
_cod_data_source_block pap228_5
_cod_database_code 7130232
_shelx_shelxl_version_number 2018/3
_shelx_space_group_comment
;
The symmetry employed for this shelxl refinement is uniquely defined
by the following loop, which should always be used as a source of
symmetry information in preference to the above space-group names.
They are only intended as comments.
;
_shelx_estimated_absorpt_t_max 0.885
_shelx_estimated_absorpt_t_min 0.314
_olex2_refinement_description
;
1. Fixed Uiso
 At 1.2 times of:
  All C(H) groups
2.a Aromatic/amide H refined with riding coordinates:
 C6(H6), C5(H5), C4(H4), C3(H3), C2(H2)
;
_olex2_submission_special_instructions 'No special instructions were received'

loop_
_space_group_symop_operation_xyz
'x, y, z'
'-x, y+1/2, -z+1/2'
'-x, -y, -z'
'x, -y-1/2, z-1/2'

loop_
_atom_site_label
_atom_site_type_symbol
_atom_site_fract_x
_atom_site_fract_y
_atom_site_fract_z
_atom_site_U_iso_or_equiv
_atom_site_adp_type
_atom_site_occupancy
_atom_site_site_symmetry_order
_atom_site_calc_flag
_atom_site_refinement_flags_posn
_atom_site_refinement_flags_adp
_atom_site_refinement_flags_occupancy
_atom_site_disorder_assembly
_atom_site_disorder_group
W1 W 0.75158(2) 0.33702(2) 0.52660(2) 0.00971(3) Uani 1 1 d . . . . .
P1 P 0.59535(8) 0.23125(3) 0.45521(4) 0.01069(10) Uani 1 1 d . . . . .
F4 F 0.2163(2) 0.25207(8) 0.24012(9) 0.0257(3) Uani 1 1 d . . . . .
F5 F 0.0639(2) 0.24597(9) 0.35027(10) 0.0276(3) Uani 1 1 d . . . . .
F3 F 0.1059(2) 0.10642(9) 0.27129(10) 0.0242(3) Uani 1 1 d . . . . .
F1 F 0.3560(3) 0.10688(9) 0.20176(10) 0.0290(4) Uani 1 1 d . . . . .
F6 F 0.2914(3) 0.32789(8) 0.34619(12) 0.0323(4) Uani 1 1 d . . . . .
F2 F 0.3263(3) 0.02011(8) 0.29077(11) 0.0295(4) Uani 1 1 d . . . . .
O5 O 1.1933(2) 0.26420(9) 0.55395(11) 0.0184(3) Uani 1 1 d . . . . .
O2 O 0.3361(3) 0.42578(10) 0.51069(12) 0.0235(4) Uani 1 1 d . . . . .
O3 O 0.9698(3) 0.48110(9) 0.60623(13) 0.0261(4) Uani 1 1 d . . . . .
O4 O 0.6956(3) 0.27823(11) 0.71317(12) 0.0263(4) Uani 1 1 d . . . . .
O1 O 0.7767(3) 0.38791(10) 0.33352(12) 0.0272(4) Uani 1 1 d . . . . .
N1 N 0.5821(3) 0.09849(10) 0.39917(12) 0.0136(3) Uani 1 1 d . . . . .
N2 N 0.6825(3) 0.14554(10) 0.45900(12) 0.0120(3) Uani 1 1 d . . . . .
C13 C 0.8920(4) 0.42913(12) 0.57798(15) 0.0171(4) Uani 1 1 d . . . . .
C15 C 1.0339(3) 0.28876(12) 0.54323(14) 0.0131(4) Uani 1 1 d . . . . .
C12 C 0.4814(3) 0.39227(12) 0.51590(15) 0.0152(4) Uani 1 1 d . . . . .
C11 C 0.7737(3) 0.37110(12) 0.40340(15) 0.0157(4) Uani 1 1 d . . . . .
C8 C 0.4073(3) 0.20829(12) 0.37077(14) 0.0127(4) Uani 1 1 d . . . . .
C14 C 0.7163(3) 0.29968(12) 0.64725(15) 0.0161(4) Uani 1 1 d . . . . .
C7 C 0.4308(3) 0.13411(12) 0.35119(14) 0.0135(4) Uani 1 1 d . . . . .
C10 C 0.2451(4) 0.25803(13) 0.32697(15) 0.0178(4) Uani 1 1 d . . . . .
C9 C 0.3048(4) 0.09147(12) 0.27863(15) 0.0164(4) Uani 1 1 d . . . . .
C1 C 0.8585(3) 0.11871(11) 0.51734(14) 0.0121(4) Uani 1 1 d . . . . .
C6 C 0.8565(4) 0.11585(12) 0.60572(15) 0.0158(4) Uani 1 1 d . . . . .
H6 H 0.739088 0.130458 0.628051 0.019 Uiso 1 1 calc R . . . .
C5 C 1.0294(4) 0.09124(13) 0.66098(16) 0.0197(5) Uani 1 1 d . . . . .
H5 H 1.030692 0.089177 0.721704 0.024 Uiso 1 1 calc R . . . .
C4 C 1.1997(4) 0.06972(13) 0.62813(17) 0.0200(5) Uani 1 1 d . . . . .
H4 H 1.317713 0.053323 0.666395 0.024 Uiso 1 1 calc R . . . .
C3 C 1.1987(4) 0.07201(13) 0.53930(17) 0.0190(5) Uani 1 1 d . . . . .
H3 H 1.315417 0.056592 0.516991 0.023 Uiso 1 1 calc R . . . .
C2 C 1.0274(3) 0.09681(12) 0.48301(15) 0.0158(4) Uani 1 1 d . . . . .
H2 H 1.025952 0.098743 0.422266 0.019 Uiso 1 1 calc R . . . .

loop_
_atom_site_aniso_label
_atom_site_aniso_U_11
_atom_site_aniso_U_22
_atom_site_aniso_U_33
_atom_site_aniso_U_23
_atom_site_aniso_U_13
_atom_site_aniso_U_12
W1 0.00972(4) 0.00829(4) 0.01042(4) 0.00035(3) -0.00020(3) 0.00008(3)
P1 0.0110(2) 0.0092(2) 0.0111(2) 0.00027(18) -0.00029(19) 0.00034(18)
F4 0.0349(8) 0.0280(8) 0.0111(7) 0.0021(6) -0.0046(6) 0.0060(6)
F5 0.0164(7) 0.0385(9) 0.0261(8) -0.0034(7) -0.0012(6) 0.0092(6)
F3 0.0161(7) 0.0338(8) 0.0208(7) -0.0084(6) -0.0026(6) -0.0025(6)
F1 0.0338(9) 0.0407(9) 0.0140(7) -0.0092(6) 0.0085(6) -0.0165(7)
F6 0.0391(10) 0.0149(7) 0.0338(9) -0.0027(6) -0.0181(7) 0.0054(6)
F2 0.0336(9) 0.0148(7) 0.0352(9) -0.0054(6) -0.0078(7) -0.0047(6)
O5 0.0134(7) 0.0201(8) 0.0216(9) 0.0005(7) 0.0026(6) 0.0011(6)
O2 0.0196(9) 0.0223(9) 0.0282(10) 0.0044(7) 0.0029(7) 0.0071(7)
O3 0.0300(10) 0.0142(8) 0.0287(10) -0.0004(7) -0.0098(8) -0.0023(7)
O4 0.0261(9) 0.0351(10) 0.0189(9) 0.0078(8) 0.0070(7) 0.0080(8)
O1 0.0370(11) 0.0249(9) 0.0198(9) 0.0052(7) 0.0057(8) -0.0060(8)
N1 0.0150(9) 0.0114(8) 0.0137(9) -0.0033(7) 0.0009(7) -0.0031(7)
N2 0.0126(8) 0.0099(8) 0.0125(9) -0.0003(6) -0.0005(7) -0.0005(6)
C13 0.0172(10) 0.0139(10) 0.0179(11) 0.0021(8) -0.0033(8) 0.0031(8)
C15 0.0144(10) 0.0128(9) 0.0118(10) -0.0009(8) 0.0021(8) -0.0028(8)
C12 0.0161(10) 0.0130(10) 0.0158(11) 0.0014(8) 0.0002(8) -0.0002(8)
C11 0.0161(10) 0.0128(10) 0.0179(11) 0.0042(8) 0.0022(8) -0.0041(8)
C8 0.0132(10) 0.0135(9) 0.0105(9) -0.0002(8) -0.0002(7) -0.0003(7)
C14 0.0133(10) 0.0168(10) 0.0180(11) -0.0023(8) 0.0021(8) 0.0048(8)
C7 0.0150(10) 0.0138(10) 0.0114(10) -0.0022(8) 0.0017(8) -0.0027(8)
C10 0.0214(11) 0.0163(10) 0.0129(10) -0.0024(8) -0.0050(8) 0.0032(9)
C9 0.0176(11) 0.0170(10) 0.0141(10) -0.0027(8) 0.0018(8) -0.0029(8)
C1 0.0126(9) 0.0074(8) 0.0155(10) 0.0017(7) -0.0001(8) 0.0003(7)
C6 0.0180(11) 0.0138(10) 0.0154(11) 0.0000(8) 0.0026(8) 0.0018(8)
C5 0.0232(12) 0.0181(11) 0.0161(11) 0.0005(9) -0.0010(9) 0.0015(9)
C4 0.0166(11) 0.0162(11) 0.0244(12) 0.0015(9) -0.0042(9) 0.0029(8)
C3 0.0144(10) 0.0163(10) 0.0266(13) 0.0011(9) 0.0041(9) 0.0029(8)
C2 0.0166(10) 0.0151(10) 0.0160(11) 0.0016(8) 0.0040(8) -0.0003(8)

loop_
_atom_type_symbol
_atom_type_description
_atom_type_scat_dispersion_real
_atom_type_scat_dispersion_imag
_atom_type_scat_source
C C 0.0033 0.0016 'International Tables Vol C Tables 4.2.6.8 and 6.1.1.4'
H H 0.0000 0.0000 'International Tables Vol C Tables 4.2.6.8 and 6.1.1.4'
F F 0.0171 0.0103 'International Tables Vol C Tables 4.2.6.8 and 6.1.1.4'
N N 0.0061 0.0033 'International Tables Vol C Tables 4.2.6.8 and 6.1.1.4'
O O 0.0106 0.0060 'International Tables Vol C Tables 4.2.6.8 and 6.1.1.4'
P P 0.1023 0.0942 'International Tables Vol C Tables 4.2.6.8 and 6.1.1.4'
W W -0.8490 6.8722 'International Tables Vol C Tables 4.2.6.8 and 6.1.1.4'

loop_
_geom_angle_atom_site_label_1
_geom_angle_atom_site_label_2
_geom_angle_atom_site_label_3
_geom_angle
_geom_angle_site_symmetry_1
_geom_angle_site_symmetry_3
_geom_angle_publ_flag
C13 W1 P1 175.27(7) . . ?
C13 W1 C15 87.84(9) . . ?
C13 W1 C12 87.47(9) . . ?
C13 W1 C11 90.76(9) . . ?
C13 W1 C14 91.93(9) . . ?
C15 W1 P1 91.23(6) . . ?
C15 W1 C11 92.04(9) . . ?
C15 W1 C14 89.39(9) . . ?
C12 W1 P1 93.51(6) . . ?
C12 W1 C15 175.24(9) . . ?
C12 W1 C11 88.79(9) . . ?
C12 W1 C14 90.01(9) . . ?
C11 W1 P1 84.64(6) . . ?
C11 W1 C14 177.00(9) . . ?
C14 W1 P1 92.69(7) . . ?
N2 P1 W1 128.98(7) . . ?
N2 P1 C8 89.85(10) . . ?
C8 P1 W1 139.81(8) . . ?
C7 N1 N2 108.03(18) . . ?
N1 N2 P1 116.62(15) . . ?
N1 N2 C1 117.70(17) . . ?
C1 N2 P1 125.62(15) . . ?
O3 C13 W1 179.4(2) . . ?
O5 C15 W1 177.54(19) . . ?
O2 C12 W1 176.9(2) . . ?
O1 C11 W1 176.3(2) . . ?
C7 C8 P1 108.21(16) . . ?
C7 C8 C10 126.4(2) . . ?
C10 C8 P1 125.43(16) . . ?
O4 C14 W1 179.0(2) . . ?
N1 C7 C8 117.3(2) . . ?
N1 C7 C9 116.03(19) . . ?
C8 C7 C9 126.7(2) . . ?
F4 C10 C8 112.28(19) . . ?
F5 C10 F4 106.66(19) . . ?
F5 C10 F6 106.3(2) . . ?
F5 C10 C8 112.9(2) . . ?
F6 C10 F4 106.9(2) . . ?
F6 C10 C8 111.42(19) . . ?
F3 C9 C7 111.68(18) . . ?
F1 C9 F3 106.53(19) . . ?
F1 C9 C7 111.80(18) . . ?
F2 C9 F3 107.16(19) . . ?
F2 C9 F1 107.42(19) . . ?
F2 C9 C7 111.9(2) . . ?
C6 C1 N2 119.73(19) . . ?
C6 C1 C2 121.7(2) . . ?
C2 C1 N2 118.6(2) . . ?
C1 C6 C5 118.8(2) . . ?
C4 C5 C6 120.4(2) . . ?
C5 C4 C3 120.2(2) . . ?
C4 C3 C2 120.2(2) . . ?
C1 C2 C3 118.7(2) . . ?

loop_
_geom_bond_atom_site_label_1
_geom_bond_atom_site_label_2
_geom_bond_distance
_geom_bond_site_symmetry_2
_geom_bond_publ_flag
W1 P1 2.3891(6) . ?
W1 C13 2.032(2) . ?
W1 C15 2.055(2) . ?
W1 C12 2.048(2) . ?
W1 C11 2.058(2) . ?
W1 C14 2.062(2) . ?
P1 N2 1.6770(19) . ?
P1 C8 1.707(2) . ?
F4 C10 1.344(3) . ?
F5 C10 1.340(3) . ?
F3 C9 1.338(3) . ?
F1 C9 1.338(3) . ?
F6 C10 1.343(3) . ?
F2 C9 1.330(3) . ?
O5 C15 1.139(3) . ?
O2 C12 1.138(3) . ?
O3 C13 1.139(3) . ?
O4 C14 1.135(3) . ?
O1 C11 1.141(3) . ?
N1 N2 1.361(3) . ?
N1 C7 1.321(3) . ?
N2 C1 1.441(3) . ?
C8 C7 1.413(3) . ?
C8 C10 1.488(3) . ?
C7 C9 1.508(3) . ?
C1 C6 1.387(3) . ?
C1 C2 1.390(3) . ?
C6 C5 1.389(3) . ?
C5 C4 1.383(3) . ?
C4 C3 1.390(4) . ?
C3 C2 1.391(3) . ?
